data_7239665
loop_
_publ_author_name
'Wang, Chang-Sheng'
'Huang, Qi'
'Wang, Xia'
'Zhang, Yu-Tong'
'Ma, Dong-Sheng'
'Yu, Ying-Hui'
'Gao, Jin-Sheng'

_publ_section_title
;
 Three new coordination polymers based on
 bis(4-(4H-1,2,4-triazol-4-yl)phenyl)methane: syntheses, structures,
 multiresponsive luminescent sensitive detection for antibiotics and
 pesticides, and antitumor activities
;
_journal_issue 72
_journal_name_full 'RSC Advances'
_journal_page_first 42272
_journal_paper_doi 10.1039/C9RA08659E
_journal_volume 9
_journal_year 2019
_chemical_formula_sum 'C21 H16 Cd N6 O2'
_chemical_formula_weight 496.80
_space_group_crystal_system monoclinic
_space_group_IT_number 14
_space_group_name_Hall '-P 2ybc'
_space_group_name_H-M_alt 'P 1 21/c 1'
_atom_sites_solution_hydrogens geom
_audit_block_doi 10.5517/ccdc.csd.cc23j9fd
_audit_creation_method SHELXL-2017/1
_audit_update_record
;
2019-09-07 deposited with the CCDC.	2019-12-09 downloaded from the CCDC.
;
_cell_angle_alpha 90
_cell_angle_beta 110.4400(10)
_cell_angle_gamma 90
_cell_formula_units_Z 4
_cell_length_a 16.6171(5)
_cell_length_b 8.1566(2)
_cell_length_c 20.3047(6)
_cell_measurement_reflns_used 5921
_cell_measurement_temperature 98(2)
_cell_measurement_theta_max 27.49
_cell_measurement_theta_min 2.74
_cell_volume 2578.80(13)
_computing_cell_refinement 'Bruker SMART'
_computing_data_collection 'Bruker SMART'
_computing_data_reduction 'Bruker SAINT'
_computing_molecular_graphics 'Bruker SHELXTL'
_computing_publication_material 'Bruker SHELXTL'
_computing_structure_refinement 'SHELXL-2017/1 (Sheldrick, 2017)'
_computing_structure_solution 'SHELXL-2017/1 (Sheldrick, 2017)'
_diffrn_ambient_temperature 98(2)
_diffrn_measured_fraction_theta_full 0.999
_diffrn_measured_fraction_theta_max 0.999
_diffrn_measurement_device_type 'Bruker APEX CCD area detector'
_diffrn_measurement_method 'phi and omega scans'
_diffrn_radiation_type MoK\a
_diffrn_radiation_wavelength 0.71073
_diffrn_reflns_av_R_equivalents 0.0232
_diffrn_reflns_av_unetI/netI 0.0191
_diffrn_reflns_Laue_measured_fraction_full 0.999
_diffrn_reflns_Laue_measured_fraction_max 0.999
_diffrn_reflns_limit_h_max 21
_diffrn_reflns_limit_h_min -21
_diffrn_reflns_limit_k_max 10
_diffrn_reflns_limit_k_min -10
_diffrn_reflns_limit_l_max 26
_diffrn_reflns_limit_l_min -26
_diffrn_reflns_number 24943
_diffrn_reflns_point_group_measured_fraction_full 0.999
_diffrn_reflns_point_group_measured_fraction_max 0.999
_diffrn_reflns_theta_full 25.242
_diffrn_reflns_theta_max 27.486
_diffrn_reflns_theta_min 2.742
_exptl_absorpt_coefficient_mu 0.871
_exptl_absorpt_correction_T_max 0.9027
_exptl_absorpt_correction_T_min 0.8315
_exptl_absorpt_correction_type multi-scan
_exptl_absorpt_process_details SADABS
_exptl_crystal_colour colorless
_exptl_crystal_density_diffrn 1.280
_exptl_crystal_description block
_exptl_crystal_F_000 992
_exptl_crystal_size_max 0.220
_exptl_crystal_size_mid 0.190
_exptl_crystal_size_min 0.120
_platon_squeeze_details
;
;
_refine_diff_density_max 0.351
_refine_diff_density_min -0.738
_refine_diff_density_rms 0.079
_refine_ls_extinction_method none
_refine_ls_goodness_of_fit_ref 1.060
_refine_ls_hydrogen_treatment constr
_refine_ls_matrix_type full
_refine_ls_number_parameters 271
_refine_ls_number_reflns 5921
_refine_ls_number_restraints 0
_refine_ls_restrained_S_all 1.060
_refine_ls_R_factor_all 0.0311
_refine_ls_R_factor_gt 0.0268
_refine_ls_shift/su_max 0.002
_refine_ls_shift/su_mean 0.000
_refine_ls_structure_factor_coef Fsqd
_refine_ls_weighting_details 'w=1/[\s^2^(Fo^2^)+(0.0425P)^2^+2.1366P] where P=(Fo^2^+2Fc^2^)/3'
_refine_ls_weighting_scheme calc
_refine_ls_wR_factor_gt 0.0776
_refine_ls_wR_factor_ref 0.0803
_reflns_Friedel_coverage 0.000
_reflns_number_gt 5239
_reflns_number_total 5921
_reflns_threshold_expression 'I > 2\s(I)'
_cod_data_source_file c9ra08659e2.cif
_cod_data_source_block 477
_cod_original_sg_symbol_H-M 'P 21/c'
_cod_database_code 7239665
_shelx_shelxl_version_number 2017/1
_shelx_space_group_comment
;
The symmetry employed for this shelxl refinement is uniquely defined
by the following loop, which should always be used as a source of
symmetry information in preference to the above space-group names.
They are only intended as comments.
;
_shelx_estimated_absorpt_t_min 0.832
_shelx_estimated_absorpt_t_max 0.903

loop_
_space_group_symop_operation_xyz
'x, y, z'
'-x, y+1/2, -z+1/2'
'-x, -y, -z'
'x, -y-1/2, z-1/2'

loop_
_atom_site_label
_atom_site_type_symbol
_atom_site_fract_x
_atom_site_fract_y
_atom_site_fract_z
_atom_site_U_iso_or_equiv
_atom_site_adp_type
_atom_site_occupancy
_atom_site_site_symmetry_order
_atom_site_calc_flag
_atom_site_refinement_flags_posn
_atom_site_refinement_flags_adp
Cd1 Cd 0.99632(2) 0.61261(2) 0.26220(2) 0.02349(6) Uani 1 1 d . .
N1 N 0.82794(13) 0.8165(3) 0.05786(10) 0.0329(4) Uani 1 1 d . .
N2 N 0.90874(13) 0.7560(2) 0.16472(11) 0.0311(4) Uani 1 1 d . .
N3 N 0.91295(14) 0.9225(3) 0.15585(11) 0.0334(5) Uani 1 1 d . .
N4 N 0.24314(13) 0.6721(3) -0.23677(14) 0.0407(5) Uani 1 1 d . .
N5 N 0.11477(13) 0.7341(2) -0.23930(12) 0.0348(5) Uani 1 1 d . .
N6 N 0.12115(13) 0.5666(3) -0.24100(13) 0.0389(5) Uani 1 1 d . .
O1 O 0.98705(15) 0.6994(2) 0.36410(10) 0.0497(5) Uani 1 1 d . .
O2 O 0.96387(15) 0.9410(3) 0.31279(10) 0.0474(5) Uani 1 1 d . .
C1 C 0.85763(16) 0.6958(3) 0.10566(13) 0.0338(5) Uani 1 1 d . .
H1A H 0.843251 0.583138 0.097347 0.041 Uiso 1 1 calc R U
C2 C 0.86404(17) 0.9553(3) 0.09178(13) 0.0375(6) Uani 1 1 d . .
H2A H 0.854924 1.061810 0.071585 0.045 Uiso 1 1 calc R U
C3 C 0.77008(15) 0.8007(3) -0.01375(12) 0.0329(5) Uani 1 1 d . .
C4 C 0.7053(2) 0.9127(4) -0.04001(16) 0.0495(7) Uani 1 1 d . .
H4A H 0.699074 1.000829 -0.011561 0.059 Uiso 1 1 calc R U
C5 C 0.6490(2) 0.8962(4) -0.10821(17) 0.0526(8) Uani 1 1 d . .
H5B H 0.604574 0.974637 -0.126755 0.063 Uiso 1 1 calc R U
C6 C 0.65634(15) 0.7676(4) -0.14986(13) 0.0391(6) Uani 1 1 d . .
C7 C 0.72322(19) 0.6577(4) -0.12235(15) 0.0492(7) Uani 1 1 d . .
H7A H 0.730133 0.570126 -0.150764 0.059 Uiso 1 1 calc R U
C8 C 0.78035(18) 0.6735(4) -0.05391(15) 0.0451(7) Uani 1 1 d . .
H8A H 0.825824 0.597110 -0.035292 0.054 Uiso 1 1 calc R U
C9 C 0.59128(17) 0.7448(5) -0.22310(14) 0.0499(8) Uani 1 1 d . .
H9A H 0.594126 0.840826 -0.252028 0.060 Uiso 1 1 calc R U
H9B H 0.607412 0.646821 -0.244464 0.060 Uiso 1 1 calc R U
C10 C 0.49959(15) 0.7247(4) -0.22583(14) 0.0395(6) Uani 1 1 d . .
C11 C 0.43215(17) 0.7660(4) -0.28600(15) 0.0467(7) Uani 1 1 d . .
H11A H 0.443981 0.808560 -0.325207 0.056 Uiso 1 1 calc R U
C12 C 0.34776(17) 0.7466(4) -0.29044(17) 0.0488(7) Uani 1 1 d . .
H12A H 0.301970 0.773354 -0.332523 0.059 Uiso 1 1 calc R U
C13 C 0.33128(16) 0.6884(3) -0.23335(16) 0.0392(6) Uani 1 1 d . .
C14 C 0.39642(19) 0.6427(4) -0.17287(17) 0.0510(8) Uani 1 1 d . .
H14A H 0.384046 0.599903 -0.133942 0.061 Uiso 1 1 calc R U
C15 C 0.48063(18) 0.6605(5) -0.16997(16) 0.0510(7) Uani 1 1 d . .
H15A H 0.526195 0.627835 -0.128732 0.061 Uiso 1 1 calc R U
C16 C 0.18876(17) 0.7937(3) -0.23664(17) 0.0431(7) Uani 1 1 d . .
H16A H 0.202225 0.907217 -0.234864 0.052 Uiso 1 1 calc R U
C17 C 0.19857(17) 0.5327(4) -0.23903(19) 0.0507(8) Uani 1 1 d . .
H17A H 0.220505 0.425162 -0.239168 0.061 Uiso 1 1 calc R U
C18 C 0.97960(17) 0.8527(3) 0.36536(13) 0.0322(5) Uani 1 1 d . .
C19 C 0.99004(16) 0.9297(3) 0.43533(12) 0.0303(5) Uani 1 1 d . .
C20 C 0.97026(19) 1.0931(3) 0.43927(13) 0.0360(6) Uani 1 1 d . .
H20A H 0.949932 1.157311 0.397678 0.043 Uiso 1 1 calc R U
C21 C 0.97990(19) 1.1632(3) 0.50332(13) 0.0370(6) Uani 1 1 d . .
H21 H 0.965987 1.275554 0.505660 0.044 Uiso 1 1 calc R U

loop_
_atom_site_aniso_label
_atom_site_aniso_U_11
_atom_site_aniso_U_22
_atom_site_aniso_U_33
_atom_site_aniso_U_23
_atom_site_aniso_U_13
_atom_site_aniso_U_12
Cd1 0.02688(10) 0.01981(9) 0.02224(9) 0.00038(6) 0.00663(6) -0.00086(6)
N1 0.0338(10) 0.0295(10) 0.0274(10) 0.0002(8) 0.0009(8) -0.0008(9)
N2 0.0328(10) 0.0247(10) 0.0302(10) -0.0002(8) 0.0039(8) -0.0023(8)
N3 0.0400(11) 0.0245(10) 0.0292(10) 0.0021(8) 0.0041(9) -0.0047(9)
N4 0.0262(10) 0.0346(11) 0.0612(15) -0.0014(11) 0.0152(10) -0.0004(9)
N5 0.0301(10) 0.0245(10) 0.0498(13) 0.0002(9) 0.0137(9) 0.0004(8)
N6 0.0299(10) 0.0245(10) 0.0618(15) -0.0034(10) 0.0154(10) -0.0014(8)
O1 0.0830(15) 0.0339(10) 0.0357(10) -0.0038(8) 0.0252(10) 0.0109(10)
O2 0.0734(14) 0.0448(11) 0.0278(9) 0.0009(8) 0.0225(9) -0.0085(10)
C1 0.0350(12) 0.0269(12) 0.0314(12) -0.0015(9) 0.0013(10) -0.0021(10)
C2 0.0406(13) 0.0304(12) 0.0308(12) 0.0028(10) -0.0011(10) -0.0048(11)
C3 0.0309(12) 0.0343(13) 0.0267(11) -0.0009(9) 0.0014(9) -0.0027(10)
C4 0.0505(17) 0.0457(16) 0.0394(15) -0.0066(12) -0.0006(13) 0.0109(13)
C5 0.0425(16) 0.0563(19) 0.0432(16) 0.0030(13) -0.0048(13) 0.0113(14)
C6 0.0253(11) 0.0600(17) 0.0282(12) 0.0025(12) 0.0045(9) -0.0084(11)
C7 0.0414(15) 0.0617(19) 0.0378(15) -0.0163(14) 0.0056(12) 0.0009(14)
C8 0.0331(13) 0.0514(16) 0.0407(15) -0.0081(13) 0.0002(11) 0.0059(12)
C9 0.0296(13) 0.088(2) 0.0289(13) 0.0017(14) 0.0057(10) -0.0113(14)
C10 0.0266(12) 0.0540(17) 0.0342(13) -0.0008(12) 0.0059(10) -0.0084(11)
C11 0.0345(14) 0.066(2) 0.0353(14) 0.0101(13) 0.0065(11) -0.0082(13)
C12 0.0285(13) 0.0576(19) 0.0504(17) 0.0093(14) 0.0011(12) -0.0018(12)
C13 0.0245(11) 0.0379(14) 0.0552(16) -0.0010(12) 0.0138(11) -0.0025(10)
C14 0.0355(14) 0.071(2) 0.0488(17) 0.0099(15) 0.0170(13) -0.0048(14)
C15 0.0315(14) 0.078(2) 0.0391(15) 0.0110(15) 0.0072(11) -0.0017(14)
C16 0.0352(13) 0.0253(12) 0.0701(19) 0.0015(12) 0.0199(13) -0.0015(10)
C17 0.0319(13) 0.0311(14) 0.089(2) -0.0078(14) 0.0206(15) -0.0017(11)
C18 0.0392(13) 0.0322(12) 0.0283(12) -0.0044(10) 0.0155(10) -0.0021(10)
C19 0.0415(13) 0.0277(11) 0.0255(11) -0.0005(9) 0.0166(10) 0.0022(10)
C20 0.0533(15) 0.0294(12) 0.0269(12) 0.0054(9) 0.0161(11) 0.0061(11)
C21 0.0571(16) 0.0248(11) 0.0319(12) 0.0022(10) 0.0193(12) 0.0096(11)

loop_
_atom_type_symbol
_atom_type_description
_atom_type_scat_dispersion_real
_atom_type_scat_dispersion_imag
_atom_type_scat_source
C C 0.0033 0.0016 'International Tables Vol C Tables 4.2.6.8 and 6.1.1.4'
H H 0.0000 0.0000 'International Tables Vol C Tables 4.2.6.8 and 6.1.1.4'
N N 0.0061 0.0033 'International Tables Vol C Tables 4.2.6.8 and 6.1.1.4'
O O 0.0106 0.0060 'International Tables Vol C Tables 4.2.6.8 and 6.1.1.4'
Cd Cd -0.8075 1.2024 'International Tables Vol C Tables 4.2.6.8 and 6.1.1.4'

loop_
_geom_angle_atom_site_label_1
_geom_angle_atom_site_label_2
_geom_angle_atom_site_label_3
_geom_angle
_geom_angle_site_symmetry_1
_geom_angle_site_symmetry_3
O1 Cd1 N2 113.76(7) . .
O1 Cd1 O2 156.93(7) . 2_745
N2 Cd1 O2 88.98(7) . 2_745
O1 Cd1 N5 99.93(8) . 4_676
N2 Cd1 N5 89.96(7) . 4_676
O2 Cd1 N5 83.13(8) 2_745 4_676
O1 Cd1 N6 92.58(9) . 3_665
N2 Cd1 N6 85.65(8) . 3_665
O2 Cd1 N6 85.06(8) 2_745 3_665
N5 Cd1 N6 167.47(8) 4_676 3_665
O1 Cd1 N3 77.99(7) . 2_745
N2 Cd1 N3 167.70(7) . 2_745
O2 Cd1 N3 79.08(7) 2_745 2_745
N5 Cd1 N3 91.53(8) 4_676 2_745
N6 Cd1 N3 90.33(8) 3_665 2_745
C1 N1 C2 105.0(2) . .
C1 N1 C3 127.4(2) . .
C2 N1 C3 127.6(2) . .
C1 N2 N3 107.4(2) . .
C1 N2 Cd1 127.53(16) . .
N3 N2 Cd1 124.33(14) . .
C2 N3 N2 107.0(2) . .
C2 N3 Cd1 125.95(17) . 2_755
N2 N3 Cd1 126.80(15) . 2_755
C16 N4 C17 105.1(2) . .
C16 N4 C13 127.1(2) . .
C17 N4 C13 127.8(2) . .
C16 N5 N6 107.0(2) . .
C16 N5 Cd1 125.76(17) . 4_475
N6 N5 Cd1 127.23(15) . 4_475
C17 N6 N5 107.2(2) . .
C17 N6 Cd1 128.35(19) . 3_665
N5 N6 Cd1 123.81(15) . 3_665
C18 O1 Cd1 111.80(16) . .
C18 O2 Cd1 153.0(2) . 2_755
N2 C1 N1 110.2(2) . .
N2 C1 H1A 124.9 . .
N1 C1 H1A 124.9 . .
N3 C2 N1 110.5(2) . .
N3 C2 H2A 124.8 . .
N1 C2 H2A 124.8 . .
C8 C3 C4 121.3(2) . .
C8 C3 N1 119.4(2) . .
C4 C3 N1 119.3(2) . .
C3 C4 C5 119.4(3) . .
C3 C4 H4A 120.3 . .
C5 C4 H4A 120.3 . .
C6 C5 C4 121.0(3) . .
C6 C5 H5B 119.5 . .
C4 C5 H5B 119.5 . .
C5 C6 C7 118.4(2) . .
C5 C6 C9 120.7(3) . .
C7 C6 C9 120.9(3) . .
C6 C7 C8 121.0(3) . .
C6 C7 H7A 119.5 . .
C8 C7 H7A 119.5 . .
C3 C8 C7 118.9(3) . .
C3 C8 H8A 120.5 . .
C7 C8 H8A 120.5 . .
C10 C9 C6 114.4(2) . .
C10 C9 H9A 108.7 . .
C6 C9 H9A 108.7 . .
C10 C9 H9B 108.7 . .
C6 C9 H9B 108.7 . .
H9A C9 H9B 107.6 . .
C11 C10 C15 118.1(2) . .
C11 C10 C9 120.1(2) . .
C15 C10 C9 121.7(2) . .
C10 C11 C12 121.4(3) . .
C10 C11 H11A 119.3 . .
C12 C11 H11A 119.3 . .
C13 C12 C11 118.9(3) . .
C13 C12 H12A 120.5 . .
C11 C12 H12A 120.5 . .
C12 C13 C14 121.6(2) . .
C12 C13 N4 119.4(3) . .
C14 C13 N4 119.1(3) . .
C13 C14 C15 118.5(3) . .
C13 C14 H14A 120.7 . .
C15 C14 H14A 120.7 . .
C10 C15 C14 121.4(3) . .
C10 C15 H15A 119.3 . .
C14 C15 H15A 119.3 . .
N5 C16 N4 110.5(2) . .
N5 C16 H16A 124.8 . .
N4 C16 H16A 124.8 . .
N6 C17 N4 110.3(2) . .
N6 C17 H17A 124.9 . .
N4 C17 H17A 124.9 . .
O2 C18 O1 123.6(2) . .
O2 C18 C19 119.4(2) . .
O1 C18 C19 117.0(2) . .
C20 C19 C21 119.4(2) . 3_776
C20 C19 C18 120.4(2) . .
C21 C19 C18 120.2(2) 3_776 .
C21 C20 C19 120.2(2) . .
C21 C20 H20A 119.9 . .
C19 C20 H20A 119.9 . .
C20 C21 C19 120.3(2) . 3_776
C20 C21 H21 119.8 . .
C19 C21 H21 119.8 3_776 .

loop_
_geom_bond_atom_site_label_1
_geom_bond_atom_site_label_2
_geom_bond_distance
_geom_bond_site_symmetry_2
Cd1 O1 2.2424(18) .
Cd1 N2 2.322(2) .
Cd1 O2 2.3281(19) 2_745
Cd1 N5 2.341(2) 4_676
Cd1 N6 2.355(2) 3_665
Cd1 N3 2.386(2) 2_745
N1 C1 1.349(3) .
N1 C2 1.352(3) .
N1 C3 1.442(3) .
N2 C1 1.300(3) .
N2 N3 1.375(3) .
N3 C2 1.298(3) .
N4 C16 1.342(3) .
N4 C17 1.350(4) .
N4 C13 1.448(3) .
N5 C16 1.306(3) .
N5 N6 1.372(3) .
N6 C17 1.303(3) .
O1 C18 1.258(3) .
O2 C18 1.237(3) .
C1 H1A 0.9500 .
C2 H2A 0.9500 .
C3 C8 1.367(4) .
C3 C4 1.370(4) .
C4 C5 1.380(4) .
C4 H4A 0.9500 .
C5 C6 1.379(4) .
C5 H5B 0.9500 .
C6 C7 1.385(4) .
C6 C9 1.514(3) .
C7 C8 1.388(4) .
C7 H7A 0.9500 .
C8 H8A 0.9500 .
C9 C10 1.514(4) .
C9 H9A 0.9900 .
C9 H9B 0.9900 .
C10 C11 1.380(4) .
C10 C15 1.382(4) .
C11 C12 1.382(4) .
C11 H11A 0.9500 .
C12 C13 1.366(4) .
C12 H12A 0.9500 .
C13 C14 1.375(4) .
C14 C15 1.387(4) .
C14 H14A 0.9500 .
C15 H15A 0.9500 .
C16 H16A 0.9500 .
C17 H17A 0.9500 .
C18 C19 1.507(3) .
C19 C20 1.382(3) .
C19 C21 1.393(3) 3_776
C20 C21 1.378(4) .
C20 H20A 0.9500 .
C21 H21 0.9500 .

loop_
_platon_squeeze_void_nr
_platon_squeeze_void_average_x
_platon_squeeze_void_average_y
_platon_squeeze_void_average_z
_platon_squeeze_void_volume
_platon_squeeze_void_count_electrons
1 0.500 -0.327 0.000 461.5 50.6
2 0.500 -0.015 0.500 461.5 50.2
